data_4105528
loop_
_publ_author_name
'Christian C. Ventocilla'
'K. A. Woerpel'

_publ_section_title
;
 Silylene-Mediated Polarity Reversal of Dienoates: Additions of Dienoates
 to Aldehydes at the \d-Position To Form trans-Dioxasilacyclononenes
;
_journal_name_full 'Journal of the American Chemical Society'
_journal_page_first 406
_journal_page_last 408
_journal_paper_doi 10.1021/ja109631z
_journal_volume 133
_journal_year 2011
_chemical_absolute_configuration ad
_chemical_formula_sum 'C32 H43 N O4 Si'
_chemical_formula_weight 533.76
_chemical_name_systematic
; 
 ? 
;
_space_group_IT_number 1
_symmetry_cell_setting triclinic
_symmetry_space_group_name_Hall 'P 1'
_symmetry_space_group_name_H-M 'P 1'
_atom_sites_solution_hydrogens geom
_atom_sites_solution_primary direct
_atom_sites_solution_secondary difmap
_audit_creation_method SHELXTL
_cell_angle_alpha 96.5484(12)
_cell_angle_beta 99.1573(12)
_cell_angle_gamma 90.8419(12)
_cell_formula_units_Z 2
_cell_length_a 9.0489(9)
_cell_length_b 11.8543(12)
_cell_length_c 14.1652(14)
_cell_measurement_reflns_used 9974
_cell_measurement_temperature 143(2)
_cell_measurement_theta_max 28.36
_cell_measurement_theta_min 2.28
_cell_volume 1489.5(3)
_computing_cell_refinement 'Bruker SAINT'
_computing_data_collection 'Bruker APEX2'
_computing_data_reduction 'Bruker SAINT'
_computing_molecular_graphics 'Bruker SHELXTL'
_computing_publication_material 'Bruker SHELXTL'
_computing_structure_refinement 'SHELXL-97 (Sheldrick, 2008)'
_computing_structure_solution 'SHELXS-97 (Sheldrick, 2008)'
_diffrn_ambient_temperature 143(2)
_diffrn_measured_fraction_theta_full 0.996
_diffrn_measured_fraction_theta_max 0.993
_diffrn_measurement_device_type 'Bruker APEX-II CCD'
_diffrn_measurement_method '\f and \w scans'
_diffrn_radiation_monochromator graphite
_diffrn_radiation_source 'fine-focus sealed tube'
_diffrn_radiation_type MoK\a
_diffrn_radiation_wavelength 0.71073
_diffrn_reflns_av_R_equivalents 0.0193
_diffrn_reflns_av_sigmaI/netI 0.0403
_diffrn_reflns_limit_h_max 11
_diffrn_reflns_limit_h_min -11
_diffrn_reflns_limit_k_max 14
_diffrn_reflns_limit_k_min -14
_diffrn_reflns_limit_l_max 17
_diffrn_reflns_limit_l_min -17
_diffrn_reflns_number 15959
_diffrn_reflns_theta_full 25.50
_diffrn_reflns_theta_max 26.37
_diffrn_reflns_theta_min 1.47
_exptl_absorpt_coefficient_mu 0.115
_exptl_absorpt_correction_T_max 0.9803
_exptl_absorpt_correction_T_min 0.9636
_exptl_absorpt_correction_type numerical
_exptl_absorpt_process_details 'Bruker SADABS'
_exptl_crystal_colour colorless
_exptl_crystal_density_diffrn 1.190
_exptl_crystal_density_meas ?
_exptl_crystal_description irregular
_exptl_crystal_F_000 576
_exptl_crystal_size_max 0.33
_exptl_crystal_size_mid 0.32
_exptl_crystal_size_min 0.17
_refine_diff_density_max 0.455
_refine_diff_density_min -0.219
_refine_diff_density_rms 0.052
_refine_ls_abs_structure_details 'Flack H D (1983), Acta Cryst. A39, 876-881'
_refine_ls_abs_structure_Flack 0.05(7)
_refine_ls_extinction_method none
_refine_ls_goodness_of_fit_ref 1.032
_refine_ls_hydrogen_treatment constr
_refine_ls_matrix_type full
_refine_ls_number_parameters 701
_refine_ls_number_reflns 11858
_refine_ls_number_restraints 3
_refine_ls_restrained_S_all 1.032
_refine_ls_R_factor_all 0.0424
_refine_ls_R_factor_gt 0.0391
_refine_ls_shift/su_max 0.001
_refine_ls_shift/su_mean 0.000
_refine_ls_structure_factor_coef Fsqd
_refine_ls_weighting_details 'calc w=1/[\s^2^(Fo^2^)+(0.0637P)^2^+0.2529P] where P=(Fo^2^+2Fc^2^)/3'
_refine_ls_weighting_scheme calc
_refine_ls_wR_factor_gt 0.1009
_refine_ls_wR_factor_ref 0.1037
_reflns_number_gt 11124
_reflns_number_total 11858
_reflns_threshold_expression >2sigma(I)
_cod_data_source_file ja109631z_si_002.cif
_cod_data_source_block kaw156
_cod_depositor_comments
;
The following automatic conversions were performed:

'_exptl_crystal_density_meas' value 'none' was changed to '?' - the
value is perceived as not measured.

Automatic conversion script
Id: cif_fix_values 3008 2015-01-20 13:52:24Z robertas 
;
_cod_database_code 4105528

loop_
_symmetry_equiv_pos_as_xyz
'x, y, z'

loop_
_atom_site_label
_atom_site_type_symbol
_atom_site_fract_x
_atom_site_fract_y
_atom_site_fract_z
_atom_site_U_iso_or_equiv
_atom_site_adp_type
_atom_site_occupancy
_atom_site_symmetry_multiplicity
_atom_site_calc_flag
_atom_site_refinement_flags
Si1 Si 0.56016(5) 0.06139(4) 0.98257(4) 0.01671(11) Uani 1 1 d .
Si2 Si 1.35797(5) -0.36333(4) 1.50326(4) 0.01691(11) Uani 1 1 d .
O1 O 0.58165(16) 0.19834(12) 1.00828(10) 0.0211(3) Uani 1 1 d .
O2 O 0.62077(15) -0.01654(11) 1.07132(10) 0.0193(3) Uani 1 1 d .
O3 O 0.74858(19) -0.12949(13) 1.31211(11) 0.0298(3) Uani 1 1 d .
O4 O 0.73610(16) -0.30226(12) 1.22666(10) 0.0226(3) Uani 1 1 d .
O5 O 1.33443(16) -0.23392(12) 1.47756(10) 0.0205(3) Uani 1 1 d .
O6 O 1.29869(15) -0.46813(12) 1.41516(10) 0.0202(3) Uani 1 1 d .
O7 O 1.16763(19) -0.65027(13) 1.17291(11) 0.0292(3) Uani 1 1 d .
O8 O 1.18133(16) -0.79920(12) 1.25864(10) 0.0223(3) Uani 1 1 d .
N1 N 0.7544(2) -0.15240(14) 1.14801(12) 0.0206(4) Uani 1 1 d .
N2 N 1.1667(2) -0.62821(15) 1.33810(12) 0.0217(4) Uani 1 1 d .
C1 C 0.5372(2) 0.29175(16) 1.06929(14) 0.0195(4) Uani 1 1 d .
H1A H 0.4441 0.2694 1.0932 0.023 Uiso 1 1 calc R
C2 C 0.6642(2) 0.32431(16) 1.15670(15) 0.0205(4) Uani 1 1 d .
H2A H 0.7514 0.3575 1.1327 0.025 Uiso 1 1 calc R
C3 C 0.7113(2) 0.21533(17) 1.19707(14) 0.0201(4) Uani 1 1 d .
C4 C 0.8282(2) 0.16168(18) 1.16859(14) 0.0205(4) Uani 1 1 d .
H4A H 0.8989 0.2035 1.1424 0.025 Uiso 1 1 calc R
C5 C 0.8518(2) 0.04009(18) 1.17625(15) 0.0216(4) Uani 1 1 d .
H5A H 0.9405 0.0168 1.2133 0.026 Uiso 1 1 calc R
C6 C 0.7489(2) -0.03661(17) 1.13130(14) 0.0193(4) Uani 1 1 d .
C15 C 0.5051(2) 0.38958(17) 1.01009(15) 0.0204(4) Uani 1 1 d .
C16 C 0.5998(2) 0.41479(18) 0.94646(16) 0.0242(4) Uani 1 1 d .
H16A H 0.6835 0.3689 0.9394 0.029 Uiso 1 1 calc R
C17 C 0.5743(3) 0.50529(19) 0.89342(16) 0.0284(5) Uani 1 1 d .
H17A H 0.6394 0.5211 0.8498 0.034 Uiso 1 1 calc R
C18 C 0.4527(3) 0.57313(19) 0.90416(16) 0.0272(5) Uani 1 1 d .
H18A H 0.4356 0.6363 0.8686 0.033 Uiso 1 1 calc R
C19 C 0.3565(2) 0.54913(18) 0.96639(16) 0.0253(5) Uani 1 1 d .
H19A H 0.2727 0.5951 0.9730 0.030 Uiso 1 1 calc R
C20 C 0.3827(2) 0.45744(17) 1.01922(16) 0.0228(4) Uani 1 1 d .
H20A H 0.3164 0.4409 1.0619 0.027 Uiso 1 1 calc R
C21 C 0.6118(3) 0.41338(18) 1.23046(16) 0.0263(4) Uani 1 1 d .
H21A H 0.6924 0.4313 1.2854 0.039 Uiso 1 1 calc R
H21B H 0.5236 0.3833 1.2526 0.039 Uiso 1 1 calc R
H21C H 0.5860 0.4825 1.2004 0.039 Uiso 1 1 calc R
C22 C 0.6087(2) 0.16607(18) 1.25632(16) 0.0245(4) Uani 1 1 d .
H22A H 0.6412 0.0902 1.2698 0.037 Uiso 1 1 calc R
H22B H 0.5062 0.1605 1.2208 0.037 Uiso 1 1 calc R
H22C H 0.6118 0.2153 1.3171 0.037 Uiso 1 1 calc R
C11 C 0.3550(2) 0.01434(19) 0.95469(15) 0.0239(4) Uani 1 1 d .
C14 C 0.2724(3) 0.0685(2) 1.03465(18) 0.0310(5) Uani 1 1 d .
H14A H 0.1710 0.0346 1.0259 0.046 Uiso 1 1 calc R
H14B H 0.2665 0.1505 1.0313 0.046 Uiso 1 1 calc R
H14C H 0.3271 0.0550 1.0976 0.046 Uiso 1 1 calc R
C13 C 0.3360(3) -0.1158(2) 0.9532(2) 0.0406(6) Uani 1 1 d .
H13A H 0.2292 -0.1373 0.9429 0.061 Uiso 1 1 calc R
H13B H 0.3845 -0.1383 1.0149 0.061 Uiso 1 1 calc R
H13C H 0.3825 -0.1543 0.9010 0.061 Uiso 1 1 calc R
C12 C 0.2796(3) 0.0475(3) 0.8584(2) 0.0450(7) Uani 1 1 d .
H12A H 0.1728 0.0261 0.8484 0.068 Uiso 1 1 calc R
H12B H 0.3259 0.0079 0.8065 0.068 Uiso 1 1 calc R
H12C H 0.2917 0.1297 0.8582 0.068 Uiso 1 1 calc R
C7 C 0.6762(2) 0.03245(18) 0.88266(15) 0.0217(4) Uani 1 1 d .
C10 C 0.8416(3) 0.0590(3) 0.92404(19) 0.0433(7) Uani 1 1 d .
H10A H 0.9018 0.0468 0.8723 0.065 Uiso 1 1 calc R
H10B H 0.8746 0.0089 0.9732 0.065 Uiso 1 1 calc R
H10C H 0.8542 0.1384 0.9531 0.065 Uiso 1 1 calc R
C9 C 0.6310(3) 0.1093(2) 0.80409(18) 0.0355(6) Uani 1 1 d .
H9A H 0.6950 0.0957 0.7545 0.053 Uiso 1 1 calc R
H9B H 0.6429 0.1889 0.8323 0.053 Uiso 1 1 calc R
H9C H 0.5262 0.0925 0.7750 0.053 Uiso 1 1 calc R
C8 C 0.6589(3) -0.0909(2) 0.8364(2) 0.0415(6) Uani 1 1 d .
H8A H 0.7250 -0.1030 0.7879 0.062 Uiso 1 1 calc R
H8B H 0.5548 -0.1072 0.8056 0.062 Uiso 1 1 calc R
H8C H 0.6860 -0.1416 0.8860 0.062 Uiso 1 1 calc R
C23 C 0.7465(2) -0.18718(17) 1.23597(15) 0.0211(4) Uani 1 1 d .
C24 C 0.7127(2) -0.34481(18) 1.12517(15) 0.0220(4) Uani 1 1 d .
H24A H 0.6052 -0.3631 1.1012 0.026 Uiso 1 1 calc R
H24B H 0.7703 -0.4140 1.1137 0.026 Uiso 1 1 calc R
C25 C 0.7684(2) -0.24847(16) 1.07538(15) 0.0199(4) Uani 1 1 d .
H25A H 0.7002 -0.2407 1.0137 0.024 Uiso 1 1 calc R
C26 C 0.9317(2) -0.25919(18) 1.05849(16) 0.0233(4) Uani 1 1 d .
H26A H 0.9637 -0.1892 1.0342 0.028 Uiso 1 1 calc R
H26B H 0.9967 -0.2658 1.1207 0.028 Uiso 1 1 calc R
C27 C 0.9526(2) -0.36046(18) 0.98770(16) 0.0228(4) Uani 1 1 d .
C28 C 0.9896(2) -0.46531(19) 1.01946(17) 0.0260(5) Uani 1 1 d .
H28A H 1.0075 -0.4714 1.0866 0.031 Uiso 1 1 calc R
C29 C 1.0006(3) -0.5607(2) 0.9549(2) 0.0342(5) Uani 1 1 d .
H29A H 1.0246 -0.6317 0.9776 0.041 Uiso 1 1 calc R
C30 C 0.9762(3) -0.5517(2) 0.8569(2) 0.0409(6) Uani 1 1 d .
H30A H 0.9822 -0.6169 0.8121 0.049 Uiso 1 1 calc R
C31 C 0.9433(3) -0.4484(3) 0.82439(19) 0.0398(6) Uani 1 1 d .
H31A H 0.9286 -0.4424 0.7573 0.048 Uiso 1 1 calc R
C32 C 0.9315(3) -0.3530(2) 0.88881(17) 0.0313(5) Uani 1 1 d .
H32A H 0.9090 -0.2821 0.8655 0.038 Uiso 1 1 calc R
C33 C 1.3797(2) -0.15699(16) 1.41617(14) 0.0193(4) Uani 1 1 d .
H33A H 1.4730 -0.1844 1.3928 0.023 Uiso 1 1 calc R
C34 C 1.2539(2) -0.15193(17) 1.32824(15) 0.0202(4) Uani 1 1 d .
H34A H 1.1660 -0.1144 1.3515 0.024 Uiso 1 1 calc R
C36 C 1.2081(2) -0.27352(17) 1.28820(14) 0.0209(4) Uani 1 1 d .
C37 C 1.0912(2) -0.32209(18) 1.31629(15) 0.0217(4) Uani 1 1 d .
H37A H 1.0201 -0.2748 1.3422 0.026 Uiso 1 1 calc R
C38 C 1.0683(2) -0.44638(18) 1.30866(15) 0.0225(4) Uani 1 1 d .
H38A H 0.9801 -0.4821 1.2711 0.027 Uiso 1 1 calc R
C39 C 1.1718(2) -0.50837(17) 1.35469(14) 0.0195(4) Uani 1 1 d .
C48 C 1.4125(2) -0.04154(17) 1.47483(14) 0.0194(4) Uani 1 1 d .
C49 C 1.3158(2) 0.00112(18) 1.53690(15) 0.0218(4) Uani 1 1 d .
H49A H 1.2306 -0.0434 1.5435 0.026 Uiso 1 1 calc R
C50 C 1.3427(2) 0.10721(19) 1.58874(16) 0.0255(4) Uani 1 1 d .
H50A H 1.2760 0.1352 1.6307 0.031 Uiso 1 1 calc R
C51 C 1.4665(3) 0.17326(18) 1.57987(15) 0.0251(4) Uani 1 1 d .
H51A H 1.4845 0.2464 1.6155 0.030 Uiso 1 1 calc R
C52 C 1.5643(2) 0.13169(18) 1.51843(16) 0.0236(4) Uani 1 1 d .
H52A H 1.6494 0.1763 1.5120 0.028 Uiso 1 1 calc R
C53 C 1.5368(2) 0.02455(18) 1.46665(15) 0.0215(4) Uani 1 1 d .
H53A H 1.6039 -0.0038 1.4251 0.026 Uiso 1 1 calc R
C54 C 1.3074(3) -0.08150(18) 1.25484(16) 0.0260(4) Uani 1 1 d .
H54A H 1.2279 -0.0813 1.1991 0.039 Uiso 1 1 calc R
H54B H 1.3969 -0.1149 1.2338 0.039 Uiso 1 1 calc R
H54C H 1.3315 -0.0034 1.2848 0.039 Uiso 1 1 calc R
C55 C 1.3119(2) -0.33597(18) 1.22912(16) 0.0248(4) Uani 1 1 d .
H55A H 1.2805 -0.4165 1.2159 0.037 Uiso 1 1 calc R
H55B H 1.4143 -0.3286 1.2647 0.037 Uiso 1 1 calc R
H55C H 1.3084 -0.3035 1.1682 0.037 Uiso 1 1 calc R
C44 C 1.2415(2) -0.36875(18) 1.60277(15) 0.0224(4) Uani 1 1 d .
C47 C 1.2597(3) -0.4803(2) 1.64869(17) 0.0323(5) Uani 1 1 d .
H47A H 1.1912 -0.4826 1.6956 0.048 Uiso 1 1 calc R
H47B H 1.3631 -0.4845 1.6813 0.048 Uiso 1 1 calc R
H47C H 1.2364 -0.5449 1.5985 0.048 Uiso 1 1 calc R
C46 C 1.0759(3) -0.3589(3) 1.56034(18) 0.0378(6) Uani 1 1 d .
H46A H 1.0148 -0.3599 1.6115 0.057 Uiso 1 1 calc R
H46B H 1.0448 -0.4230 1.5106 0.057 Uiso 1 1 calc R
H46C H 1.0622 -0.2875 1.5318 0.057 Uiso 1 1 calc R
C45 C 1.2836(3) -0.2689(2) 1.68222(17) 0.0302(5) Uani 1 1 d .
H45A H 1.2206 -0.2729 1.7321 0.045 Uiso 1 1 calc R
H45B H 1.2679 -0.1971 1.6545 0.045 Uiso 1 1 calc R
H45C H 1.3891 -0.2729 1.7108 0.045 Uiso 1 1 calc R
C40 C 1.5641(2) -0.39392(18) 1.53120(16) 0.0237(4) Uani 1 1 d .
C43 C 1.5894(3) -0.5197(3) 1.5451(3) 0.0516(8) Uani 1 1 d .
H43A H 1.6970 -0.5336 1.5538 0.077 Uiso 1 1 calc R
H43B H 1.5385 -0.5682 1.4881 0.077 Uiso 1 1 calc R
H43C H 1.5489 -0.5374 1.6020 0.077 Uiso 1 1 calc R
C42 C 1.6424(3) -0.3696(2) 1.44699(19) 0.0340(5) Uani 1 1 d .
H42A H 1.7460 -0.3941 1.4584 0.051 Uiso 1 1 calc R
H42B H 1.6420 -0.2879 1.4415 0.051 Uiso 1 1 calc R
H42C H 1.5893 -0.4111 1.3872 0.051 Uiso 1 1 calc R
C41 C 1.6398(3) -0.3189(3) 1.6215(2) 0.0509(8) Uani 1 1 d .
H41A H 1.7477 -0.3314 1.6315 0.076 Uiso 1 1 calc R
H41B H 1.5978 -0.3385 1.6774 0.076 Uiso 1 1 calc R
H41C H 1.6223 -0.2390 1.6135 0.076 Uiso 1 1 calc R
C56 C 1.1714(2) -0.68700(17) 1.24912(15) 0.0215(4) Uani 1 1 d .
C57 C 1.2066(2) -0.81378(17) 1.35992(15) 0.0214(4) Uani 1 1 d .
H57A H 1.3142 -0.8236 1.3831 0.026 Uiso 1 1 calc R
H57B H 1.1490 -0.8810 1.3718 0.026 Uiso 1 1 calc R
C58 C 1.1522(2) -0.70445(16) 1.41063(14) 0.0193(4) Uani 1 1 d .
H58A H 1.2212 -0.6789 1.4721 0.023 Uiso 1 1 calc R
C59 C 0.9893(2) -0.71317(17) 1.42821(15) 0.0224(4) Uani 1 1 d .
H59A H 0.9589 -0.6373 1.4537 0.027 Uiso 1 1 calc R
H59B H 0.9234 -0.7365 1.3660 0.027 Uiso 1 1 calc R
C60 C 0.9667(2) -0.79677(18) 1.49789(15) 0.0220(4) Uani 1 1 d .
C61 C 0.9288(2) -0.91038(18) 1.46497(16) 0.0242(4) Uani 1 1 d .
H61A H 0.9121 -0.9343 1.3977 0.029 Uiso 1 1 calc R
C62 C 0.9151(2) -0.98910(19) 1.52858(18) 0.0278(5) Uani 1 1 d .
H62A H 0.8896 -1.0663 1.5050 0.033 Uiso 1 1 calc R
C63 C 0.9388(3) -0.9547(2) 1.62677(18) 0.0319(5) Uani 1 1 d .
H63A H 0.9316 -1.0086 1.6707 0.038 Uiso 1 1 calc R
C64 C 0.9730(3) -0.8415(2) 1.66070(17) 0.0322(5) Uani 1 1 d .
H64A H 0.9868 -0.8176 1.7279 0.039 Uiso 1 1 calc R
C65 C 0.9870(2) -0.76296(19) 1.59699(16) 0.0262(5) Uani 1 1 d .
H65A H 1.0106 -0.6856 1.6209 0.031 Uiso 1 1 calc R

loop_
_atom_site_aniso_label
_atom_site_aniso_U_11
_atom_site_aniso_U_22
_atom_site_aniso_U_33
_atom_site_aniso_U_23
_atom_site_aniso_U_13
_atom_site_aniso_U_12
Si1 0.0154(2) 0.0192(3) 0.0149(3) 0.00228(19) 0.00001(19) 0.00156(19)
Si2 0.0161(2) 0.0188(3) 0.0154(3) 0.0040(2) -0.00026(19) 0.00020(19)
O1 0.0244(7) 0.0205(7) 0.0182(7) 0.0025(6) 0.0023(6) 0.0032(5)
O2 0.0188(7) 0.0199(7) 0.0187(7) 0.0046(5) 0.0001(5) -0.0001(5)
O3 0.0434(9) 0.0274(8) 0.0192(8) 0.0015(6) 0.0077(7) 0.0026(7)
O4 0.0263(7) 0.0220(7) 0.0202(7) 0.0042(6) 0.0044(6) 0.0009(6)
O5 0.0229(7) 0.0198(7) 0.0192(7) 0.0048(6) 0.0030(6) 0.0009(5)
O6 0.0195(7) 0.0208(7) 0.0192(7) 0.0030(5) -0.0012(5) 0.0006(5)
O7 0.0412(9) 0.0288(8) 0.0186(8) 0.0048(6) 0.0069(7) -0.0012(7)
O8 0.0258(7) 0.0218(7) 0.0196(7) 0.0023(6) 0.0048(6) 0.0011(6)
N1 0.0275(9) 0.0193(8) 0.0152(8) 0.0030(7) 0.0027(7) 0.0045(7)
N2 0.0281(9) 0.0219(9) 0.0152(8) 0.0032(7) 0.0037(7) -0.0014(7)
C1 0.0225(10) 0.0166(9) 0.0190(10) 0.0019(7) 0.0027(8) 0.0004(7)
C2 0.0240(10) 0.0184(10) 0.0187(10) 0.0040(8) 0.0016(8) -0.0006(8)
C3 0.0225(10) 0.0206(10) 0.0155(9) 0.0018(7) -0.0013(8) -0.0022(8)
C4 0.0193(9) 0.0237(10) 0.0169(10) 0.0031(8) -0.0020(8) -0.0030(8)
C5 0.0185(9) 0.0275(11) 0.0185(10) 0.0046(8) 0.0006(8) 0.0030(8)
C6 0.0206(9) 0.0234(10) 0.0150(9) 0.0051(7) 0.0039(8) 0.0072(8)
C15 0.0219(9) 0.0203(10) 0.0178(10) 0.0039(8) -0.0015(8) -0.0005(8)
C16 0.0245(10) 0.0231(10) 0.0260(11) 0.0034(8) 0.0060(9) 0.0010(8)
C17 0.0338(12) 0.0299(12) 0.0227(11) 0.0069(9) 0.0062(9) -0.0034(9)
C18 0.0333(11) 0.0228(10) 0.0240(11) 0.0081(8) -0.0035(9) 0.0005(9)
C19 0.0238(10) 0.0239(11) 0.0262(11) 0.0019(9) -0.0016(9) 0.0047(8)
C20 0.0233(10) 0.0226(10) 0.0225(10) 0.0035(8) 0.0035(8) 0.0024(8)
C21 0.0330(11) 0.0231(10) 0.0220(11) 0.0007(8) 0.0033(9) 0.0014(9)
C22 0.0275(11) 0.0238(11) 0.0237(11) 0.0063(8) 0.0059(9) 0.0022(8)
C11 0.0146(9) 0.0344(12) 0.0211(10) 0.0008(8) 0.0001(8) -0.0007(8)
C14 0.0202(11) 0.0419(14) 0.0310(13) 0.0011(10) 0.0076(9) -0.0051(9)
C13 0.0270(12) 0.0370(14) 0.0539(17) -0.0088(12) 0.0055(11) -0.0080(10)
C12 0.0248(12) 0.080(2) 0.0295(13) 0.0161(13) -0.0047(10) -0.0020(12)
C7 0.0188(9) 0.0303(11) 0.0163(10) 0.0018(8) 0.0038(8) 0.0034(8)
C10 0.0211(12) 0.081(2) 0.0268(13) -0.0001(13) 0.0072(10) -0.0006(12)
C9 0.0360(13) 0.0497(15) 0.0264(12) 0.0160(11) 0.0134(10) 0.0141(11)
C8 0.0572(16) 0.0357(14) 0.0361(14) -0.0014(11) 0.0251(13) 0.0028(12)
C23 0.0201(10) 0.0238(10) 0.0197(10) 0.0045(8) 0.0027(8) 0.0031(8)
C24 0.0234(10) 0.0228(10) 0.0200(10) 0.0017(8) 0.0047(8) 0.0007(8)
C25 0.0212(9) 0.0188(9) 0.0185(10) 0.0011(7) 0.0006(8) 0.0016(7)
C26 0.0215(10) 0.0250(10) 0.0228(10) 0.0025(8) 0.0020(8) -0.0007(8)
C27 0.0173(9) 0.0289(11) 0.0222(10) 0.0023(8) 0.0040(8) 0.0017(8)
C28 0.0202(10) 0.0325(12) 0.0253(11) 0.0015(9) 0.0053(8) 0.0028(8)
C29 0.0265(11) 0.0289(12) 0.0471(15) -0.0008(10) 0.0093(11) 0.0045(9)
C30 0.0333(13) 0.0453(15) 0.0410(15) -0.0141(12) 0.0099(11) 0.0065(11)
C31 0.0339(13) 0.0622(17) 0.0229(12) -0.0024(11) 0.0081(10) 0.0106(12)
C32 0.0268(11) 0.0442(14) 0.0264(12) 0.0097(10) 0.0098(9) 0.0106(10)
C33 0.0209(9) 0.0203(10) 0.0179(9) 0.0061(8) 0.0042(8) 0.0011(7)
C34 0.0226(10) 0.0175(9) 0.0204(10) 0.0052(8) 0.0005(8) 0.0027(7)
C36 0.0232(10) 0.0225(10) 0.0160(10) 0.0046(8) -0.0019(8) 0.0033(8)
C37 0.0215(10) 0.0249(10) 0.0175(10) 0.0056(8) -0.0032(8) 0.0036(8)
C38 0.0206(10) 0.0277(11) 0.0185(10) 0.0041(8) 0.0004(8) -0.0022(8)
C39 0.0208(9) 0.0216(10) 0.0159(9) 0.0028(7) 0.0027(8) -0.0048(7)
C48 0.0216(10) 0.0204(10) 0.0156(9) 0.0046(7) -0.0012(8) 0.0038(8)
C49 0.0195(10) 0.0235(10) 0.0241(10) 0.0083(8) 0.0049(8) 0.0027(8)
C50 0.0277(11) 0.0282(11) 0.0222(11) 0.0062(8) 0.0058(9) 0.0088(9)
C51 0.0318(11) 0.0211(10) 0.0203(10) 0.0045(8) -0.0036(9) 0.0021(8)
C52 0.0203(10) 0.0257(11) 0.0252(11) 0.0082(9) 0.0016(9) -0.0015(8)
C53 0.0180(9) 0.0260(10) 0.0210(10) 0.0062(8) 0.0018(8) 0.0013(8)
C54 0.0338(12) 0.0241(11) 0.0210(10) 0.0053(8) 0.0051(9) 0.0026(9)
C55 0.0280(11) 0.0238(10) 0.0230(11) 0.0022(8) 0.0060(9) 0.0005(8)
C44 0.0237(10) 0.0288(11) 0.0154(10) 0.0043(8) 0.0042(8) -0.0016(8)
C47 0.0447(14) 0.0302(12) 0.0248(12) 0.0064(9) 0.0123(10) -0.0033(10)
C46 0.0207(11) 0.0704(18) 0.0243(12) 0.0097(12) 0.0063(10) 0.0030(11)
C45 0.0398(13) 0.0294(12) 0.0225(11) 0.0018(9) 0.0096(10) -0.0016(10)
C40 0.0194(10) 0.0265(11) 0.0242(11) 0.0051(8) -0.0009(8) 0.0025(8)
C43 0.0319(14) 0.0459(16) 0.084(2) 0.0349(16) 0.0092(14) 0.0145(12)
C42 0.0203(11) 0.0499(15) 0.0344(13) 0.0108(11) 0.0072(10) 0.0106(10)
C41 0.0220(12) 0.084(2) 0.0373(16) -0.0192(15) -0.0059(11) 0.0052(13)
C56 0.0196(9) 0.0246(10) 0.0200(10) 0.0011(8) 0.0035(8) -0.0028(8)
C57 0.0229(10) 0.0230(10) 0.0186(10) 0.0040(8) 0.0030(8) 0.0006(8)
C58 0.0215(9) 0.0193(9) 0.0162(9) 0.0028(7) 0.0000(7) -0.0018(7)
C59 0.0224(10) 0.0231(10) 0.0213(10) 0.0030(8) 0.0021(8) 0.0026(8)
C60 0.0175(9) 0.0271(11) 0.0221(10) 0.0052(8) 0.0039(8) 0.0028(8)
C61 0.0188(10) 0.0292(11) 0.0244(11) 0.0028(9) 0.0039(8) -0.0009(8)
C62 0.0205(10) 0.0278(11) 0.0368(13) 0.0065(9) 0.0077(9) -0.0008(8)
C63 0.0270(11) 0.0411(13) 0.0323(13) 0.0171(10) 0.0100(10) 0.0003(10)
C64 0.0323(12) 0.0458(14) 0.0197(11) 0.0061(10) 0.0074(9) -0.0049(10)
C65 0.0244(10) 0.0289(11) 0.0253(11) 0.0006(9) 0.0064(9) -0.0035(9)

loop_
_atom_type_symbol
_atom_type_description
_atom_type_scat_dispersion_real
_atom_type_scat_dispersion_imag
_atom_type_scat_source
C C 0.0033 0.0016 'International Tables Vol C Tables 4.2.6.8 and 6.1.1.4'
H H 0.0000 0.0000 'International Tables Vol C Tables 4.2.6.8 and 6.1.1.4'
N N 0.0061 0.0033 'International Tables Vol C Tables 4.2.6.8 and 6.1.1.4'
O O 0.0106 0.0060 'International Tables Vol C Tables 4.2.6.8 and 6.1.1.4'
Si Si 0.0817 0.0704 'International Tables Vol C Tables 4.2.6.8 and 6.1.1.4'

loop_
_geom_angle_atom_site_label_1
_geom_angle_atom_site_label_2
_geom_angle_atom_site_label_3
_geom_angle
O1 Si1 O2 116.47(7)
O1 Si1 C7 101.86(9)
O2 Si1 C7 109.46(8)
O1 Si1 C11 111.87(9)
O2 Si1 C11 100.46(9)
C7 Si1 C11 117.44(10)
O5 Si2 O6 117.00(8)
O5 Si2 C40 111.01(9)
O6 Si2 C40 100.99(9)
O5 Si2 C44 101.72(9)
O6 Si2 C44 108.98(9)
C40 Si2 C44 117.91(10)
C1 O1 Si1 142.11(13)
C6 O2 Si1 140.41(13)
C23 O4 C24 108.86(15)
C33 O5 Si2 141.07(13)
C39 O6 Si2 140.59(13)
C56 O8 C57 109.16(15)
C23 N1 C6 122.91(17)
C23 N1 C25 111.80(16)
C6 N1 C25 125.29(16)
C56 N2 C39 122.85(17)
C56 N2 C58 111.96(17)
C39 N2 C58 125.17(16)
O1 C1 C15 107.95(16)
O1 C1 C2 109.59(15)
C15 C1 C2 111.37(16)
C3 C2 C21 113.57(17)
C3 C2 C1 106.97(16)
C21 C2 C1 110.81(17)
C4 C3 C22 123.83(19)
C4 C3 C2 119.02(19)
C22 C3 C2 116.56(17)
C3 C4 C5 122.59(19)
C6 C5 C4 119.82(18)
C5 C6 O2 126.59(18)
C5 C6 N1 122.08(18)
O2 C6 N1 111.10(17)
C16 C15 C20 118.66(19)
C16 C15 C1 120.27(18)
C20 C15 C1 121.06(18)
C17 C16 C15 121.1(2)
C16 C17 C18 119.6(2)
C19 C18 C17 120.3(2)
C18 C19 C20 119.7(2)
C19 C20 C15 120.6(2)
C12 C11 C14 109.0(2)
C12 C11 C13 108.7(2)
C14 C11 C13 106.40(19)
C12 C11 Si1 111.87(16)
C14 C11 Si1 109.63(15)
C13 C11 Si1 111.06(15)
C9 C7 C8 108.3(2)
C9 C7 C10 107.7(2)
C8 C7 C10 108.8(2)
C9 C7 Si1 110.51(15)
C8 C7 Si1 112.30(16)
C10 C7 Si1 109.07(15)
O3 C23 O4 122.57(19)
O3 C23 N1 128.3(2)
O4 C23 N1 109.12(17)
O4 C24 C25 105.08(16)
N1 C25 C24 99.40(15)
N1 C25 C26 110.85(16)
C24 C25 C26 113.85(16)
C27 C26 C25 112.68(17)
C32 C27 C28 118.2(2)
C32 C27 C26 121.1(2)
C28 C27 C26 120.62(19)
C29 C28 C27 121.3(2)
C28 C29 C30 119.4(2)
C31 C30 C29 120.1(2)
C30 C31 C32 120.6(2)
C31 C32 C27 120.4(2)
O5 C33 C48 108.04(16)
O5 C33 C34 109.63(16)
C48 C33 C34 111.64(16)
C36 C34 C54 113.86(17)
C36 C34 C33 106.85(16)
C54 C34 C33 110.64(17)
C37 C36 C55 124.16(19)
C37 C36 C34 118.91(19)
C55 C36 C34 116.42(18)
C36 C37 C38 122.47(19)
C39 C38 C37 119.70(19)
C38 C39 O6 126.42(19)
C38 C39 N2 121.80(18)
O6 C39 N2 111.57(17)
C53 C48 C49 118.77(19)
C53 C48 C33 120.96(18)
C49 C48 C33 120.25(18)
C50 C49 C48 120.67(19)
C49 C50 C51 120.4(2)
C50 C51 C52 119.6(2)
C53 C52 C51 119.66(19)
C48 C53 C52 120.89(19)
C46 C44 C45 107.59(19)
C46 C44 C47 108.54(19)
C45 C44 C47 108.59(18)
C46 C44 Si2 108.80(15)
C45 C44 Si2 111.10(15)
C47 C44 Si2 112.08(15)
C41 C40 C42 108.2(2)
C41 C40 C43 109.2(2)
C42 C40 C43 106.6(2)
C41 C40 Si2 110.84(16)
C42 C40 Si2 109.89(15)
C43 C40 Si2 111.93(16)
O7 C56 O8 122.75(19)
O7 C56 N2 128.5(2)
O8 C56 N2 108.74(17)
O8 C57 C58 105.04(16)
N2 C58 C57 99.10(15)
N2 C58 C59 111.01(16)
C57 C58 C59 113.92(16)
C60 C59 C58 113.00(17)
C61 C60 C65 118.4(2)
C61 C60 C59 120.67(19)
C65 C60 C59 120.95(19)
C62 C61 C60 121.2(2)
C63 C62 C61 119.7(2)
C64 C63 C62 119.9(2)
C63 C64 C65 120.3(2)
C64 C65 C60 120.5(2)

loop_
_geom_bond_atom_site_label_1
_geom_bond_atom_site_label_2
_geom_bond_distance
Si1 O1 1.6246(15)
Si1 O2 1.6719(14)
Si1 C7 1.896(2)
Si1 C11 1.898(2)
Si2 O5 1.6260(15)
Si2 O6 1.6740(15)
Si2 C40 1.894(2)
Si2 C44 1.896(2)
O1 C1 1.428(2)
O2 C6 1.365(2)
O3 C23 1.207(3)
O4 C23 1.356(2)
O4 C24 1.449(2)
O5 C33 1.428(2)
O6 C39 1.363(2)
O7 C56 1.205(3)
O8 C56 1.355(3)
O8 C57 1.447(2)
N1 C23 1.368(3)
N1 C6 1.419(3)
N1 C25 1.466(2)
N2 C56 1.376(3)
N2 C39 1.412(3)
N2 C58 1.463(2)
C1 C15 1.512(3)
C1 C2 1.558(3)
C2 C3 1.512(3)
C2 C21 1.534(3)
C3 C4 1.335(3)
C3 C22 1.500(3)
C4 C5 1.474(3)
C5 C6 1.324(3)
C15 C16 1.391(3)
C15 C20 1.393(3)
C16 C17 1.380(3)
C17 C18 1.390(3)
C18 C19 1.382(3)
C19 C20 1.391(3)
C11 C12 1.521(3)
C11 C14 1.540(3)
C11 C13 1.547(3)
C7 C9 1.527(3)
C7 C8 1.528(3)
C7 C10 1.532(3)
C24 C25 1.528(3)
C25 C26 1.539(3)
C26 C27 1.508(3)
C27 C32 1.397(3)
C27 C28 1.397(3)
C28 C29 1.386(3)
C29 C30 1.388(4)
C30 C31 1.376(4)
C31 C32 1.386(4)
C33 C48 1.517(3)
C33 C34 1.555(3)
C34 C36 1.514(3)
C34 C54 1.536(3)
C36 C37 1.333(3)
C36 C55 1.503(3)
C37 C38 1.474(3)
C38 C39 1.333(3)
C48 C53 1.389(3)
C48 C49 1.397(3)
C49 C50 1.380(3)
C50 C51 1.388(3)
C51 C52 1.395(3)
C52 C53 1.390(3)
C44 C46 1.535(3)
C44 C45 1.536(3)
C44 C47 1.539(3)
C40 C41 1.529(3)
C40 C42 1.533(3)
C40 C43 1.542(3)
C57 C58 1.535(3)
C58 C59 1.538(3)
C59 C60 1.510(3)
C60 C61 1.393(3)
C60 C65 1.397(3)
C61 C62 1.386(3)
C62 C63 1.386(4)
C63 C64 1.386(4)
C64 C65 1.386(3)

loop_
_geom_torsion_atom_site_label_1
_geom_torsion_atom_site_label_2
_geom_torsion_atom_site_label_3
_geom_torsion_atom_site_label_4
_geom_torsion
O2 Si1 O1 C1 -62.5(2)
C7 Si1 O1 C1 178.5(2)
C11 Si1 O1 C1 52.2(2)
O1 Si1 O2 C6 -59.5(2)
C7 Si1 O2 C6 55.3(2)
C11 Si1 O2 C6 179.5(2)
O6 Si2 O5 C33 -63.1(2)
C40 Si2 O5 C33 52.0(2)
C44 Si2 O5 C33 178.3(2)
O5 Si2 O6 C39 -58.2(2)
C40 Si2 O6 C39 -178.8(2)
C44 Si2 O6 C39 56.4(2)
Si1 O1 C1 C15 -138.61(18)
Si1 O1 C1 C2 99.9(2)
O1 C1 C2 C3 -48.1(2)
C15 C1 C2 C3 -167.43(16)
O1 C1 C2 C21 -172.33(16)
C15 C1 C2 C21 68.3(2)
C21 C2 C3 C4 -142.4(2)
C1 C2 C3 C4 95.1(2)
C21 C2 C3 C22 46.1(2)
C1 C2 C3 C22 -76.5(2)
C22 C3 C4 C5 12.2(3)
C2 C3 C4 C5 -158.71(19)
C3 C4 C5 C6 59.4(3)
C4 C5 C6 O2 4.1(3)
C4 C5 C6 N1 -169.99(18)
Si1 O2 C6 C5 41.7(3)
Si1 O2 C6 N1 -143.70(17)
C23 N1 C6 C5 62.0(3)
C25 N1 C6 C5 -118.2(2)
C23 N1 C6 O2 -112.9(2)
C25 N1 C6 O2 66.9(2)
O1 C1 C15 C16 -42.5(2)
C2 C1 C15 C16 77.9(2)
O1 C1 C15 C20 138.79(19)
C2 C1 C15 C20 -100.9(2)
C20 C15 C16 C17 0.3(3)
C1 C15 C16 C17 -178.53(19)
C15 C16 C17 C18 0.5(3)
C16 C17 C18 C19 -1.0(3)
C17 C18 C19 C20 0.7(3)
C18 C19 C20 C15 0.1(3)
C16 C15 C20 C19 -0.6(3)
C1 C15 C20 C19 178.22(19)
O1 Si1 C11 C12 71.2(2)
O2 Si1 C11 C12 -164.53(18)
C7 Si1 C11 C12 -46.0(2)
O1 Si1 C11 C14 -49.81(18)
O2 Si1 C11 C14 74.42(17)
C7 Si1 C11 C14 -167.05(15)
O1 Si1 C11 C13 -167.11(16)
O2 Si1 C11 C13 -42.88(18)
C7 Si1 C11 C13 75.65(19)
O1 Si1 C7 C9 -51.83(18)
O2 Si1 C7 C9 -175.69(15)
C11 Si1 C7 C9 70.71(19)
O1 Si1 C7 C8 -172.88(17)
O2 Si1 C7 C8 63.26(19)
C11 Si1 C7 C8 -50.3(2)
O1 Si1 C7 C10 66.45(19)
O2 Si1 C7 C10 -57.4(2)
C11 Si1 C7 C10 -171.02(18)
C24 O4 C23 O3 171.08(19)
C24 O4 C23 N1 -9.2(2)
C6 N1 C23 O3 -7.7(3)
C25 N1 C23 O3 172.5(2)
C6 N1 C23 O4 172.58(17)
C25 N1 C23 O4 -7.2(2)
C23 O4 C24 C25 21.0(2)
C23 N1 C25 C24 19.0(2)
C6 N1 C25 C24 -160.83(18)
C23 N1 C25 C26 -101.2(2)
C6 N1 C25 C26 79.1(2)
O4 C24 C25 N1 -23.05(18)
O4 C24 C25 C26 94.83(19)
N1 C25 C26 C27 177.24(17)
C24 C25 C26 C27 66.2(2)
C25 C26 C27 C32 87.1(2)
C25 C26 C27 C28 -91.0(2)
C32 C27 C28 C29 -2.0(3)
C26 C27 C28 C29 176.2(2)
C27 C28 C29 C30 0.8(3)
C28 C29 C30 C31 0.8(4)
C29 C30 C31 C32 -1.2(4)
C30 C31 C32 C27 -0.1(4)
C28 C27 C32 C31 1.7(3)
C26 C27 C32 C31 -176.5(2)
Si2 O5 C33 C48 -137.94(17)
Si2 O5 C33 C34 100.2(2)
O5 C33 C34 C36 -48.5(2)
C48 C33 C34 C36 -168.18(16)
O5 C33 C34 C54 -172.95(16)
C48 C33 C34 C54 67.4(2)
C54 C34 C36 C37 -142.5(2)
C33 C34 C36 C37 95.0(2)
C54 C34 C36 C55 45.4(2)
C33 C34 C36 C55 -77.0(2)
C55 C36 C37 C38 12.4(3)
C34 C36 C37 C38 -159.06(19)
C36 C37 C38 C39 59.6(3)
C37 C38 C39 O6 4.1(3)
C37 C38 C39 N2 -170.06(18)
Si2 O6 C39 C38 41.0(3)
Si2 O6 C39 N2 -144.41(17)
C56 N2 C39 C38 60.0(3)
C58 N2 C39 C38 -118.4(2)
C56 N2 C39 O6 -114.9(2)
C58 N2 C39 O6 66.7(2)
O5 C33 C48 C53 137.55(18)
C34 C33 C48 C53 -101.8(2)
O5 C33 C48 C49 -43.7(2)
C34 C33 C48 C49 76.9(2)
C53 C48 C49 C50 0.4(3)
C33 C48 C49 C50 -178.39(18)
C48 C49 C50 C51 0.0(3)
C49 C50 C51 C52 -0.3(3)
C50 C51 C52 C53 0.1(3)
C49 C48 C53 C52 -0.6(3)
C33 C48 C53 C52 178.17(18)
C51 C52 C53 C48 0.4(3)
O5 Si2 C44 C46 66.62(18)
O6 Si2 C44 C46 -57.55(18)
C40 Si2 C44 C46 -171.77(16)
O5 Si2 C44 C45 -51.65(16)
O6 Si2 C44 C45 -175.82(14)
C40 Si2 C44 C45 69.96(18)
O5 Si2 C44 C47 -173.34(15)
O6 Si2 C44 C47 62.49(17)
C40 Si2 C44 C47 -51.73(19)
O5 Si2 C40 C41 64.0(2)
O6 Si2 C40 C41 -171.30(19)
C44 Si2 C40 C41 -52.8(2)
O5 Si2 C40 C42 -55.59(18)
O6 Si2 C40 C42 69.16(17)
C44 Si2 C40 C42 -172.30(15)
O5 Si2 C40 C43 -173.85(19)
O6 Si2 C40 C43 -49.1(2)
C44 Si2 C40 C43 69.4(2)
C57 O8 C56 O7 171.29(19)
C57 O8 C56 N2 -8.8(2)
C39 N2 C56 O7 -6.8(3)
C58 N2 C56 O7 171.8(2)
C39 N2 C56 O8 173.29(17)
C58 N2 C56 O8 -8.1(2)
C56 O8 C57 C58 21.1(2)
C56 N2 C58 C57 19.8(2)
C39 N2 C58 C57 -161.68(18)
C56 N2 C58 C59 -100.3(2)
C39 N2 C58 C59 78.2(2)
O8 C57 C58 N2 -23.55(18)
O8 C57 C58 C59 94.38(19)
N2 C58 C59 C60 176.31(17)
C57 C58 C59 C60 65.5(2)
C58 C59 C60 C61 -90.3(2)
C58 C59 C60 C65 88.0(2)
C65 C60 C61 C62 -1.6(3)
C59 C60 C61 C62 176.75(18)
C60 C61 C62 C63 0.2(3)
C61 C62 C63 C64 1.3(3)
C62 C63 C64 C65 -1.5(3)
C63 C64 C65 C60 0.1(3)
C61 C60 C65 C64 1.4(3)
C59 C60 C65 C64 -176.9(2)
